data_7013448
loop_
_publ_author_name
'Hollink, Emily'
'Stewart, Jeffrey C.'
'Wei, Pingrong'
'Stephan, Douglas W.'

_publ_section_title
;
 Ti and Zr bidentate bis-phosphinimide complexes
;
_journal_issue 20
_journal_name_full 'Dalton Transactions'
_journal_page_first 3968
_journal_paper_doi 10.1039/b308114a
_journal_year 2003
_chemical_formula_sum 'C32 H52 Cl2 N2 P2 Ti'
_chemical_formula_weight 645.50
_space_group_IT_number 14
_symmetry_cell_setting monoclinic
_symmetry_space_group_name_Hall '-P 2ybc'
_symmetry_space_group_name_H-M 'P 1 21/c 1'
_atom_sites_solution_hydrogens geom
_atom_sites_solution_primary direct
_atom_sites_solution_secondary difmap
_audit_creation_method SHELXL-97
_cell_angle_alpha 90.00
_cell_angle_beta 101.95(2)
_cell_angle_gamma 90.00
_cell_formula_units_Z 4
_cell_length_a 11.472(14)
_cell_length_b 17.37(2)
_cell_length_c 17.70(2)
_cell_measurement_temperature 293(2)
_cell_measurement_theta_max 25.0
_cell_measurement_theta_min 2.0
_cell_volume 3451(7)
_computing_structure_refinement 'SHELXL-97 (Sheldrick, 1997)'
_computing_structure_solution 'SHELXS-97 (Sheldrick, 1990)'
_diffrn_ambient_temperature 293(2)
_diffrn_measured_fraction_theta_full 0.973
_diffrn_measured_fraction_theta_max 0.973
_diffrn_radiation_monochromator graphite
_diffrn_radiation_source 'fine-focus sealed tube'
_diffrn_radiation_type MoK\a
_diffrn_radiation_wavelength 0.71073
_diffrn_reflns_av_R_equivalents 0.2252
_diffrn_reflns_av_sigmaI/netI 0.1787
_diffrn_reflns_limit_h_max 8
_diffrn_reflns_limit_h_min -12
_diffrn_reflns_limit_k_max 15
_diffrn_reflns_limit_k_min -19
_diffrn_reflns_limit_l_max 19
_diffrn_reflns_limit_l_min -19
_diffrn_reflns_number 14456
_diffrn_reflns_theta_full 23.55
_diffrn_reflns_theta_max 23.55
_diffrn_reflns_theta_min 1.66
_exptl_absorpt_coefficient_mu 0.519
_exptl_absorpt_correction_T_max 0.256597
_exptl_absorpt_correction_T_min 0.036188
_exptl_absorpt_correction_type sadabs
_exptl_crystal_density_diffrn 1.242
_exptl_crystal_density_method 'not measured'
_exptl_crystal_F_000 1376
_exptl_crystal_size_max 0.32
_exptl_crystal_size_mid 0.27
_exptl_crystal_size_min 0.22
_refine_diff_density_max 0.602
_refine_diff_density_min -0.470
_refine_diff_density_rms 0.119
_refine_ls_extinction_method none
_refine_ls_goodness_of_fit_ref 1.010
_refine_ls_hydrogen_treatment mixed
_refine_ls_matrix_type full
_refine_ls_number_parameters 352
_refine_ls_number_reflns 4995
_refine_ls_number_restraints 0
_refine_ls_restrained_S_all 1.010
_refine_ls_R_factor_all 0.2322
_refine_ls_R_factor_gt 0.1585
_refine_ls_shift/su_max 0.083
_refine_ls_shift/su_mean 0.006
_refine_ls_structure_factor_coef Fsqd
_refine_ls_weighting_details 'calc w=1/[\s^2^(Fo^2^)+(0.1848P)^2^+31.0840P] where P=(Fo^2^+2Fc^2^)/3'
_refine_ls_weighting_scheme calc
_refine_ls_wR_factor_gt 0.3607
_refine_ls_wR_factor_ref 0.4106
_reflns_number_gt 2608
_reflns_number_total 4995
_reflns_threshold_expression >2sigma(I)
_cod_data_source_file b308114a.txt
_cod_data_source_block m-C6H4(CH2PCy2))2TiCl2
_cod_original_cell_volume 3452(8)
_cod_original_sg_symbol_H-M P2(1)/c
_cod_database_code 7013448

loop_
_symmetry_equiv_pos_as_xyz
'x, y, z'
'-x, y+1/2, -z+1/2'
'-x, -y, -z'
'x, -y-1/2, z-1/2'

loop_
_atom_site_label
_atom_site_type_symbol
_atom_site_fract_x
_atom_site_fract_y
_atom_site_fract_z
_atom_site_U_iso_or_equiv
_atom_site_adp_type
_atom_site_occupancy
_atom_site_symmetry_multiplicity
_atom_site_calc_flag
_atom_site_refinement_flags
_atom_site_disorder_assembly
_atom_site_disorder_group
Ti1 Ti 0.3312(2) 0.76957(15) 0.21170(13) 0.0506(8) Uani 1 1 d . . .
Cl1 Cl 0.2020(3) 0.6928(3) 0.1259(2) 0.0725(12) Uani 1 1 d . . .
Cl2 Cl 0.3066(4) 0.8911(3) 0.1614(3) 0.0905(15) Uani 1 1 d . . .
P1 P 0.5892(3) 0.6768(2) 0.2229(2) 0.0551(10) Uani 1 1 d . . .
P2 P 0.2565(3) 0.7538(2) 0.3849(2) 0.0497(9) Uani 1 1 d . . .
N1 N 0.4804(10) 0.7332(8) 0.2139(6) 0.063(3) Uani 1 1 d . . .
N2 N 0.2931(11) 0.7694(7) 0.3045(6) 0.062(3) Uani 1 1 d . . .
C1 C 0.6879(13) 0.6788(11) 0.3191(8) 0.070(4) Uani 1 1 d . . .
H1A H 0.7519 0.6422 0.3195 0.084 Uiso 1 1 calc R . .
H1B H 0.7234 0.7295 0.3273 0.084 Uiso 1 1 calc R . .
C2 C 0.6300(12) 0.6606(9) 0.3852(8) 0.058(4) Uani 1 1 d . . .
C3 C 0.6455(13) 0.5961(10) 0.4252(9) 0.065(4) Uani 1 1 d . . .
H3A H 0.7000 0.5601 0.4146 0.078 Uiso 1 1 calc R . .
C4 C 0.5834(17) 0.5802(10) 0.4828(10) 0.079(5) Uani 1 1 d . . .
H4A H 0.5976 0.5346 0.5108 0.095 Uiso 1 1 calc R . .
C5 C 0.4995(14) 0.6326(10) 0.4985(10) 0.070(4) Uani 1 1 d . . .
H5A H 0.4575 0.6226 0.5370 0.083 Uiso 1 1 calc R . .
C6 C 0.4800(12) 0.6990(9) 0.4564(8) 0.055(4) Uani 1 1 d . . .
C7 C 0.5495(12) 0.7150(9) 0.4024(7) 0.055(4) Uani 1 1 d . . .
H7A H 0.5423 0.7625 0.3775 0.066 Uiso 1 1 calc R . .
C8 C 0.3857(13) 0.7563(9) 0.4671(8) 0.060(4) Uani 1 1 d . . .
H8A H 0.4197 0.8076 0.4719 0.072 Uiso 1 1 calc R . .
H8B H 0.3592 0.7446 0.5145 0.072 Uiso 1 1 calc R . .
C9 C 0.5419(13) 0.5760(8) 0.2033(9) 0.063(4) Uani 1 1 d . . .
H9A H 0.6109 0.5426 0.2214 0.076 Uiso 1 1 calc R . .
C10 C 0.4971(16) 0.5621(10) 0.1171(10) 0.082(5) Uani 1 1 d . . .
H10A H 0.5600 0.5745 0.0899 0.098 Uiso 1 1 calc R . .
H10B H 0.4303 0.5959 0.0980 0.098 Uiso 1 1 calc R . .
C11 C 0.458(2) 0.4787(14) 0.1001(14) 0.122(8) Uani 1 1 d . . .
H11A H 0.5258 0.4449 0.1177 0.146 Uiso 1 1 calc R . .
H11B H 0.4324 0.4718 0.0448 0.146 Uiso 1 1 calc R . .
C12 C 0.3541(17) 0.4561(12) 0.1412(13) 0.100(6) Uani 1 1 d . . .
H12A H 0.2834 0.4860 0.1203 0.120 Uiso 1 1 calc R . .
H12B H 0.3349 0.4019 0.1332 0.120 Uiso 1 1 calc R . .
C13 C 0.3967(18) 0.4729(12) 0.2280(13) 0.107(7) Uani 1 1 d . . .
H13A H 0.3310 0.4640 0.2536 0.129 Uiso 1 1 calc R . .
H13B H 0.4594 0.4368 0.2492 0.129 Uiso 1 1 calc R . .
C14 C 0.4426(15) 0.5532(12) 0.2464(9) 0.083(5) Uani 1 1 d . . .
H14A H 0.4735 0.5573 0.3015 0.100 Uiso 1 1 calc R . .
H14B H 0.3770 0.5892 0.2327 0.100 Uiso 1 1 calc R . .
C15 C 0.6862(12) 0.7046(8) 0.1570(8) 0.058(4) Uani 1 1 d . . .
H15A H 0.6379 0.7017 0.1045 0.069 Uiso 1 1 calc R . .
C16 C 0.7259(16) 0.7873(9) 0.1705(10) 0.077(5) Uani 1 1 d . . .
H16A H 0.7759 0.7924 0.2216 0.092 Uiso 1 1 calc R . .
H16B H 0.6569 0.8202 0.1677 0.092 Uiso 1 1 calc R . .
C17 C 0.7960(16) 0.8123(10) 0.1091(11) 0.082(5) Uani 1 1 d . . .
H17A H 0.7449 0.8095 0.0582 0.098 Uiso 1 1 calc R . .
H17B H 0.8225 0.8651 0.1184 0.098 Uiso 1 1 calc R . .
C18 C 0.9026(16) 0.7599(11) 0.1130(11) 0.087(5) Uani 1 1 d . . .
H18A H 0.9466 0.7753 0.0743 0.104 Uiso 1 1 calc R . .
H18B H 0.9552 0.7645 0.1633 0.104 Uiso 1 1 calc R . .
C19 C 0.8627(17) 0.6781(11) 0.0996(12) 0.090(6) Uani 1 1 d . . .
H19A H 0.9317 0.6451 0.1027 0.108 Uiso 1 1 calc R . .
H19B H 0.8135 0.6731 0.0482 0.108 Uiso 1 1 calc R . .
C20 C 0.7914(16) 0.6525(10) 0.1595(10) 0.079(5) Uani 1 1 d . . .
H20A H 0.7641 0.6000 0.1489 0.095 Uiso 1 1 calc R . .
H20B H 0.8421 0.6538 0.2107 0.095 Uiso 1 1 calc R . .
C21 C 0.1532(12) 0.8268(8) 0.4058(8) 0.052(3) Uani 1 1 d . . .
H21A H 0.1242 0.8098 0.4514 0.062 Uiso 1 1 calc R . .
C22 C 0.0466(14) 0.8365(11) 0.3408(10) 0.080(5) Uani 1 1 d . . .
H22A H 0.0733 0.8535 0.2950 0.096 Uiso 1 1 calc R . .
H22B H 0.0077 0.7870 0.3293 0.096 Uiso 1 1 calc R . .
C23 C -0.0435(18) 0.8945(12) 0.3598(12) 0.097(6) Uani 1 1 d . . .
H23A H -0.0763 0.8754 0.4025 0.116 Uiso 1 1 calc R . .
H23B H -0.1085 0.9006 0.3154 0.116 Uiso 1 1 calc R . .
C24 C 0.0152(16) 0.9704(11) 0.3807(11) 0.089(6) Uani 1 1 d . . .
H24A H -0.0414 1.0053 0.3963 0.106 Uiso 1 1 calc R . .
H24B H 0.0387 0.9922 0.3356 0.106 Uiso 1 1 calc R . .
C25 C 0.1243(16) 0.9633(11) 0.4458(10) 0.088(6) Uani 1 1 d . . .
H25A H 0.1621 1.0132 0.4559 0.105 Uiso 1 1 calc R . .
H25B H 0.0999 0.9465 0.4924 0.105 Uiso 1 1 calc R . .
C26 C 0.2144(14) 0.9052(9) 0.4249(10) 0.073(4) Uani 1 1 d . . .
H26A H 0.2439 0.9238 0.3807 0.087 Uiso 1 1 calc R . .
H26B H 0.2816 0.8997 0.4679 0.087 Uiso 1 1 calc R . .
C27 C 0.1886(16) 0.6590(8) 0.3881(9) 0.069(4) Uani 1 1 d . . .
H27A H 0.2582 0.6260 0.4058 0.083 Uiso 1 1 calc R . .
C28 C 0.121(2) 0.6495(11) 0.4506(11) 0.104(7) Uani 1 1 d . . .
H28A H 0.1726 0.6621 0.4996 0.124 Uiso 1 1 calc R . .
H28B H 0.0549 0.6856 0.4421 0.124 Uiso 1 1 calc R . .
C29 C 0.073(5) 0.5691(17) 0.455(2) 0.24(2) Uani 1 1 d . . .
H29A H 0.1350 0.5382 0.4864 0.290 Uiso 1 1 calc R . .
H29B H 0.0074 0.5717 0.4819 0.290 Uiso 1 1 calc R . .
C30 C 0.034(2) 0.5319(14) 0.3881(13) 0.118(8) Uani 1 1 d . . .
H30A H -0.0471 0.5480 0.3678 0.141 Uiso 1 1 calc R . .
H30B H 0.0322 0.4774 0.3995 0.141 Uiso 1 1 calc R . .
C31 C 0.099(3) 0.5411(12) 0.3277(13) 0.131(10) Uani 1 1 d . . .
H31A H 0.0506 0.5242 0.2792 0.158 Uiso 1 1 calc R . .
H31B H 0.1702 0.5091 0.3387 0.158 Uiso 1 1 calc R . .
C32 C 0.136(3) 0.6256(15) 0.3201(14) 0.181(16) Uani 1 1 d . . .
H32A H 0.1911 0.6279 0.2852 0.217 Uiso 1 1 calc R . .
H32B H 0.0660 0.6551 0.2972 0.217 Uiso 1 1 calc R . .

loop_
_atom_site_aniso_label
_atom_site_aniso_U_11
_atom_site_aniso_U_22
_atom_site_aniso_U_33
_atom_site_aniso_U_23
_atom_site_aniso_U_13
_atom_site_aniso_U_12
Ti1 0.0286(14) 0.0623(17) 0.0605(14) 0.0037(11) 0.0085(10) 0.0060(12)
Cl1 0.040(2) 0.089(3) 0.082(2) -0.011(2) -0.0012(17) 0.004(2)
Cl2 0.078(3) 0.072(3) 0.115(3) 0.027(2) 0.006(3) 0.008(2)
P1 0.028(2) 0.070(3) 0.067(2) -0.0016(17) 0.0088(16) 0.0047(18)
P2 0.031(2) 0.056(2) 0.062(2) -0.0022(16) 0.0094(15) 0.0015(16)
N1 0.033(7) 0.091(9) 0.066(7) -0.008(6) 0.010(5) 0.008(6)
N2 0.046(7) 0.071(8) 0.066(7) 0.004(6) 0.009(6) 0.009(6)
C1 0.027(8) 0.111(14) 0.069(9) 0.002(8) 0.003(7) 0.016(8)
C2 0.033(8) 0.066(10) 0.068(8) -0.008(7) -0.003(7) 0.020(7)
C3 0.035(9) 0.074(12) 0.082(10) -0.008(8) 0.004(8) 0.022(8)
C4 0.072(13) 0.052(10) 0.101(12) 0.014(8) -0.007(10) 0.003(9)
C5 0.033(9) 0.079(12) 0.093(11) 0.018(9) 0.005(8) -0.014(8)
C6 0.023(8) 0.075(10) 0.063(8) 0.009(7) -0.001(6) 0.004(7)
C7 0.043(9) 0.065(10) 0.055(7) 0.006(6) 0.008(6) 0.004(7)
C8 0.044(9) 0.078(11) 0.059(8) 0.000(7) 0.016(6) 0.005(7)
C9 0.036(8) 0.044(9) 0.107(11) 0.010(7) 0.008(8) -0.003(7)
C10 0.068(12) 0.085(13) 0.098(12) -0.018(9) 0.029(10) -0.018(10)
C11 0.107(18) 0.13(2) 0.138(18) -0.045(15) 0.055(15) -0.036(15)
C12 0.057(12) 0.076(13) 0.16(2) -0.014(12) 0.011(13) -0.001(10)
C13 0.056(13) 0.105(17) 0.15(2) 0.040(14) 0.004(12) -0.003(12)
C14 0.049(10) 0.122(16) 0.075(10) 0.023(9) 0.005(8) -0.015(10)
C15 0.034(8) 0.064(10) 0.074(9) -0.001(7) 0.009(6) -0.001(7)
C16 0.060(11) 0.067(11) 0.105(12) -0.005(9) 0.022(9) 0.011(9)
C17 0.056(11) 0.073(12) 0.118(13) 0.016(10) 0.021(10) -0.003(9)
C18 0.060(12) 0.098(15) 0.110(13) 0.015(10) 0.036(10) -0.004(10)
C19 0.063(12) 0.087(14) 0.134(15) 0.003(11) 0.051(11) 0.006(10)
C20 0.076(13) 0.066(11) 0.100(12) -0.002(9) 0.029(10) -0.002(9)
C21 0.031(8) 0.054(9) 0.075(8) 0.000(6) 0.024(6) 0.020(7)
C22 0.042(10) 0.083(12) 0.103(12) -0.009(9) -0.013(8) 0.006(9)
C23 0.070(13) 0.104(16) 0.109(14) -0.010(11) 0.002(10) 0.026(12)
C24 0.072(13) 0.081(13) 0.114(13) -0.012(10) 0.020(10) 0.048(11)
C25 0.074(13) 0.095(14) 0.090(12) -0.015(9) 0.007(9) 0.030(11)
C26 0.043(10) 0.067(11) 0.102(12) -0.007(8) 0.001(8) 0.002(8)
C27 0.083(12) 0.045(9) 0.092(11) -0.005(8) 0.044(9) -0.014(8)
C28 0.14(2) 0.082(13) 0.098(13) -0.017(10) 0.056(13) -0.048(13)
C29 0.43(6) 0.14(3) 0.21(3) -0.08(2) 0.20(4) -0.18(4)
C30 0.12(2) 0.113(19) 0.110(16) 0.008(13) 0.007(14) -0.064(15)
C31 0.21(3) 0.088(16) 0.098(14) -0.024(11) 0.036(16) -0.067(17)
C32 0.31(4) 0.12(2) 0.121(19) -0.043(16) 0.08(2) -0.12(3)

loop_
_atom_type_symbol
_atom_type_description
_atom_type_scat_dispersion_real
_atom_type_scat_dispersion_imag
_atom_type_scat_source
C C 0.0033 0.0016 'International Tables Vol C Tables 4.2.6.8 and 6.1.1.4'
H H 0.0000 0.0000 'International Tables Vol C Tables 4.2.6.8 and 6.1.1.4'
N N 0.0061 0.0033 'International Tables Vol C Tables 4.2.6.8 and 6.1.1.4'
P P 0.1023 0.0942 'International Tables Vol C Tables 4.2.6.8 and 6.1.1.4'
Cl Cl 0.1484 0.1585 'International Tables Vol C Tables 4.2.6.8 and 6.1.1.4'
Ti Ti 0.2776 0.4457 'International Tables Vol C Tables 4.2.6.8 and 6.1.1.4'

loop_
_geom_angle_atom_site_label_1
_geom_angle_atom_site_label_2
_geom_angle_atom_site_label_3
_geom_angle
_geom_angle_site_symmetry_1
_geom_angle_site_symmetry_3
_geom_angle_publ_flag
N2 Ti1 N1 112.9(5) . . ?
N2 Ti1 Cl2 109.0(4) . . ?
N1 Ti1 Cl2 111.7(5) . . ?
N2 Ti1 Cl1 110.9(4) . . ?
N1 Ti1 Cl1 106.6(4) . . ?
Cl2 Ti1 Cl1 105.5(2) . . ?
N1 P1 C15 110.2(7) . . ?
N1 P1 C9 112.1(7) . . ?
C15 P1 C9 108.9(7) . . ?
N1 P1 C1 114.0(7) . . ?
C15 P1 C1 104.2(7) . . ?
C9 P1 C1 107.0(8) . . ?
N2 P2 C27 112.0(7) . . ?
N2 P2 C21 111.5(6) . . ?
C27 P2 C21 108.7(7) . . ?
N2 P2 C8 112.6(6) . . ?
C27 P2 C8 105.9(8) . . ?
C21 P2 C8 105.8(7) . . ?
P1 N1 Ti1 160.9(9) . . ?
P2 N2 Ti1 170.2(9) . . ?
C2 C1 P1 115.7(11) . . ?
C3 C2 C7 118.7(14) . . ?
C3 C2 C1 124.6(14) . . ?
C7 C2 C1 116.7(14) . . ?
C2 C3 C4 122.1(15) . . ?
C3 C4 C5 119.8(15) . . ?
C6 C5 C4 119.0(16) . . ?
C5 C6 C7 119.4(14) . . ?
C5 C6 C8 121.9(14) . . ?
C7 C6 C8 118.7(13) . . ?
C6 C7 C2 120.8(14) . . ?
C6 C8 P2 111.3(10) . . ?
C10 C9 C14 108.8(13) . . ?
C10 C9 P1 111.4(11) . . ?
C14 C9 P1 111.6(12) . . ?
C9 C10 C11 111.8(16) . . ?
C10 C11 C12 111.3(17) . . ?
C13 C12 C11 107.4(16) . . ?
C14 C13 C12 114.6(16) . . ?
C13 C14 C9 113.1(17) . . ?
C20 C15 C16 110.8(13) . . ?
C20 C15 P1 114.3(11) . . ?
C16 C15 P1 110.6(10) . . ?
C15 C16 C17 109.9(13) . . ?
C18 C17 C16 109.4(14) . . ?
C19 C18 C17 110.2(15) . . ?
C18 C19 C20 110.8(15) . . ?
C15 C20 C19 110.1(14) . . ?
C22 C21 C26 109.3(12) . . ?
C22 C21 P2 112.4(10) . . ?
C26 C21 P2 111.9(10) . . ?
C23 C22 C21 112.6(14) . . ?
C22 C23 C24 110.2(16) . . ?
C23 C24 C25 112.0(16) . . ?
C26 C25 C24 111.0(13) . . ?
C21 C26 C25 109.5(13) . . ?
C32 C27 C28 114.1(19) . . ?
C32 C27 P2 118.1(14) . . ?
C28 C27 P2 114.5(11) . . ?
C29 C28 C27 113.2(17) . . ?
C30 C29 C28 117(2) . . ?
C29 C30 C31 119(2) . . ?
C30 C31 C32 111(2) . . ?
C27 C32 C31 114(2) . . ?

loop_
_geom_bond_atom_site_label_1
_geom_bond_atom_site_label_2
_geom_bond_distance
_geom_bond_site_symmetry_2
_geom_bond_publ_flag
Ti1 N2 1.785(12) . ?
Ti1 N1 1.817(12) . ?
Ti1 Cl2 2.287(6) . ?
Ti1 Cl1 2.313(5) . ?
P1 N1 1.569(13) . ?
P1 C15 1.837(15) . ?
P1 C9 1.845(15) . ?
P1 C1 1.839(14) . ?
P2 N2 1.589(12) . ?
P2 C27 1.828(15) . ?
P2 C21 1.825(12) . ?
P2 C8 1.851(14) . ?
C1 C2 1.49(2) . ?
C2 C3 1.32(2) . ?
C2 C7 1.40(2) . ?
C3 C4 1.39(2) . ?
C4 C5 1.39(2) . ?
C5 C6 1.37(2) . ?
C6 C7 1.394(19) . ?
C6 C8 1.51(2) . ?
C9 C10 1.53(2) . ?
C9 C14 1.55(2) . ?
C10 C11 1.53(3) . ?
C11 C12 1.57(3) . ?
C12 C13 1.54(3) . ?
C13 C14 1.50(3) . ?
C15 C20 1.50(2) . ?
C15 C16 1.51(2) . ?
C16 C17 1.54(2) . ?
C17 C18 1.52(2) . ?
C18 C19 1.50(3) . ?
C19 C20 1.53(2) . ?
C21 C22 1.51(2) . ?
C21 C26 1.54(2) . ?
C22 C23 1.53(2) . ?
C23 C24 1.49(3) . ?
C24 C25 1.52(2) . ?
C25 C26 1.54(2) . ?
C27 C32 1.36(3) . ?
C27 C28 1.49(2) . ?
C28 C29 1.51(3) . ?
C29 C30 1.34(3) . ?
C30 C31 1.43(3) . ?
C31 C32 1.54(3) . ?

loop_
_cod_related_entry_id
_cod_related_entry_database
_cod_related_entry_code
1 ChemSpider 30652763
